data_1558849
loop_
_publ_author_name
'Avarvari, Narcis'
'Mroweh, Nabil'
'M\'ezi\`ere, C\'ecile'
'Allain, Magali'
'Auban-Senzier, Pascale'
'Canadell, Enric'

_publ_section_title
;
 Conservation of structural arrangements and 3:1 stoichiometry in a series
 of crystalline conductors of TMTTF, TMTSF, BEDT-TTF, and chiral
 DM-EDT-TTF with the oxo-bis[pentafluorotantalate(V)] dianion
;
_journal_name_full 'Chemical Science'
_journal_paper_doi 10.1039/D0SC03665J
_journal_year 2020
_chemical_absolute_configuration rmad
_chemical_formula_moiety '3(C10 H10 S6), F10 O Ta2'
_chemical_formula_sum 'C30 H30 F10 O S18 Ta2'
_chemical_formula_weight 1535.52
_space_group_IT_number 19
_space_group_name_Hall 'P 2ac 2ab'
_space_group_name_H-M_alt 'P 21 21 21'
_symmetry_cell_setting orthorhombic
_symmetry_Int_Tables_number 19
_symmetry_space_group_name_Hall 'P 2ac 2ab'
_symmetry_space_group_name_H-M 'P 21 21 21'
_atom_sites_solution_hydrogens geom
_atom_sites_solution_primary direct
_atom_sites_solution_secondary difmap
_audit_creation_date 2019-03-20T15:48:01-00:00
_audit_creation_method 'WinGX routine CIF_UPDATE'
_audit_update_record
;
2020-04-28 deposited with the CCDC.	2020-08-13 downloaded from the CCDC.
;
_cell_angle_alpha 90
_cell_angle_beta 90
_cell_angle_gamma 90
_cell_formula_units_Z 4
_cell_length_a 10.8773(2)
_cell_length_b 12.6267(2)
_cell_length_c 34.4236(8)
_cell_measurement_reflns_used 9337
_cell_measurement_temperature 295.0(3)
_cell_measurement_theta_max 73.159
_cell_measurement_theta_min 3.682
_cell_volume 4727.89(16)
_computing_cell_refinement 'CrysAlisPro 1.171.38.46 (Rigaku OD, 2015)'
_computing_data_collection 'CrysAlisPro 1.171.38.46 (Rigaku OD, 2015)'
_computing_data_reduction 'CrysAlisPro 1.171.38.46 (Rigaku OD, 2015)'
_computing_molecular_graphics 'DIAMOND 3.2k (Crystal Impact GbR, 2014)'
_computing_publication_material 'WinGX publication routines (Farrugia, 2012)'
_computing_structure_refinement 'SHELXL-2016/4 (Sheldrick, 2016)'
_computing_structure_solution 'SHELXS-2013/1 (Sheldrick, 2013)'
_diffrn_ambient_temperature 295.0(3)
_diffrn_detector_area_resol_mean 5.199
_diffrn_measured_fraction_theta_full 0.991
_diffrn_measured_fraction_theta_max 0.991
_diffrn_measurement_device_type 'SuperNova, Single source at offset, AtlasS2'
_diffrn_measurement_method '\w scans'
_diffrn_radiation_monochromator mirror
_diffrn_radiation_type CuK\a
_diffrn_radiation_wavelength 1.54184
_diffrn_reflns_av_R_equivalents 0.042
_diffrn_reflns_av_unetI/netI 0.0408
_diffrn_reflns_Laue_measured_fraction_full 0.991
_diffrn_reflns_Laue_measured_fraction_max 0.991
_diffrn_reflns_limit_h_max 13
_diffrn_reflns_limit_h_min -13
_diffrn_reflns_limit_k_max 15
_diffrn_reflns_limit_k_min -13
_diffrn_reflns_limit_l_max 42
_diffrn_reflns_limit_l_min -42
_diffrn_reflns_number 29625
_diffrn_reflns_point_group_measured_fraction_full 0.972
_diffrn_reflns_point_group_measured_fraction_max 0.972
_diffrn_reflns_theta_full 73.496
_diffrn_reflns_theta_max 73.496
_diffrn_reflns_theta_min 2.567
_exptl_absorpt_coefficient_mu 16.452
_exptl_absorpt_correction_T_max 1
_exptl_absorpt_correction_T_min 0.58852
_exptl_absorpt_correction_type multi-scan
_exptl_absorpt_process_details
;
        CrysAlisPro 1.171.38.46 (Rigaku Oxford Diffraction, 2015)
        Empirical absorption correction using spherical harmonics,
 implemented in SCALE3 ABSPACK scaling algorithm.
;
_exptl_crystal_colour black
_exptl_crystal_density_diffrn 2.157
_exptl_crystal_description needle
_exptl_crystal_F_000 2968
_exptl_crystal_size_max 0.121
_exptl_crystal_size_mid 0.038
_exptl_crystal_size_min 0.027
_refine_diff_density_max 1.493
_refine_diff_density_min -0.733
_refine_diff_density_rms 0.119
_refine_ls_abs_structure_details
;
 Flack x determined using 2819 quotients [(I+)-(I-)]/[(I+)+(I-)]
 (Parsons, Flack and Wagner, Acta Cryst. B69 (2013) 249-259).
;
_refine_ls_abs_structure_Flack -0.039(11)
_refine_ls_extinction_method none
_refine_ls_goodness_of_fit_ref 1.067
_refine_ls_hydrogen_treatment constr
_refine_ls_matrix_type full
_refine_ls_number_parameters 556
_refine_ls_number_reflns 9266
_refine_ls_number_restraints 0
_refine_ls_restrained_S_all 1.067
_refine_ls_R_factor_all 0.0545
_refine_ls_R_factor_gt 0.0438
_refine_ls_shift/su_max 0.001
_refine_ls_shift/su_mean 0
_refine_ls_structure_factor_coef Fsqd
_refine_ls_weighting_details 'w=1/[\s^2^(Fo^2^)+(0.0463P)^2^+6.9696P] where P=(Fo^2^+2Fc^2^)/3'
_refine_ls_weighting_scheme calc
_refine_ls_wR_factor_gt 0.1004
_refine_ls_wR_factor_ref 0.1072
_reflns_Friedel_coverage 0.757
_reflns_Friedel_fraction_full 0.948
_reflns_Friedel_fraction_max 0.948
_reflns_number_gt 7849
_reflns_number_total 9266
_reflns_threshold_expression 'I > 2\s(I)'
_cod_data_source_file d0sc03665j2.cif
_cod_data_source_block nm121e50
_cod_database_code 1558849

loop_
_symmetry_equiv_pos_as_xyz
'x, y, z'
'-x+1/2, -y, z+1/2'
'x+1/2, -y+1/2, -z'
'-x, y+1/2, -z+1/2'

loop_
_atom_site_label
_atom_site_type_symbol
_atom_site_fract_x
_atom_site_fract_y
_atom_site_fract_z
_atom_site_U_iso_or_equiv
_atom_site_adp_type
_atom_site_occupancy
_atom_site_site_symmetry_order
_atom_site_calc_flag
_atom_site_refinement_flags_posn
_atom_site_refinement_flags_adp
_atom_site_refinement_flags_occupancy
_atom_site_disorder_assembly
_atom_site_disorder_group
C1 C 0.0959(10) 0.4682(11) 0.2501(4) 0.052(3) Uani 1 1 d . . . . .
C2 C 0.0707(10) 0.4687(10) 0.2887(3) 0.047(2) Uani 1 1 d . . . . .
C3 C 0.1345(15) 0.4134(16) 0.1803(5) 0.073(5) Uani 1 1 d . . . . .
H3 H 0.144444 0.374041 0.157671 0.088 Uiso 1 1 calc R U . . .
C4 C 0.1353(14) 0.5183(16) 0.1791(5) 0.074(5) Uani 1 1 d . . . . .
H4 H 0.148256 0.55502 0.156015 0.088 Uiso 1 1 calc R U . . .
C5 C 0.0297(12) 0.4159(9) 0.3594(4) 0.048(3) Uani 1 1 d . . . . .
C6 C 0.0229(11) 0.5242(10) 0.3594(4) 0.048(3) Uani 1 1 d . . . . .
C7 C -0.0692(13) 0.4170(11) 0.4351(4) 0.059(3) Uani 1 1 d . . . . .
H7 H -0.155578 0.428577 0.428197 0.071 Uiso 1 1 calc R U . . .
C8 C -0.0067(12) 0.5231(12) 0.4396(4) 0.059(3) Uani 1 1 d . . . . .
H8 H 0.080471 0.510093 0.445005 0.071 Uiso 1 1 calc R U . . .
C9 C -0.063(2) 0.3476(14) 0.4711(5) 0.082(5) Uani 1 1 d . . . . .
H9A H 0.020892 0.336092 0.478122 0.123 Uiso 1 1 calc R U . . .
H9B H -0.10203 0.280767 0.465733 0.123 Uiso 1 1 calc R U . . .
H9C H -0.105528 0.382018 0.492066 0.123 Uiso 1 1 calc R U . . .
C10 C -0.0584(16) 0.5886(14) 0.4729(4) 0.069(4) Uani 1 1 d . . . . .
H10A H -0.146592 0.585463 0.472352 0.103 Uiso 1 1 calc R U . . .
H10B H -0.032285 0.660843 0.470147 0.103 Uiso 1 1 calc R U . . .
H10C H -0.029066 0.560836 0.497115 0.103 Uiso 1 1 calc R U . . .
C11 C 1.0597(11) 0.5313(12) 0.7386(4) 0.059(3) Uani 1 1 d . . . . .
C12 C 1.0873(10) 0.5328(11) 0.7775(4) 0.056(3) Uani 1 1 d . . . . .
C13 C 1.0026(16) 0.477(2) 0.6705(6) 0.097(7) Uani 1 1 d . . . . .
H13 H 0.984333 0.43883 0.648182 0.116 Uiso 1 1 calc R U . . .
C14 C 1.0009(16) 0.584(2) 0.6707(6) 0.091(7) Uani 1 1 d . . . . .
H14 H 0.98049 0.62225 0.648527 0.109 Uiso 1 1 calc R U . . .
C15 C 1.1224(12) 0.4792(10) 0.8492(4) 0.051(3) Uani 1 1 d . . . . .
C16 C 1.1192(12) 0.5862(10) 0.8489(4) 0.054(3) Uani 1 1 d . . . . .
C17 C 1.0830(12) 0.4802(10) 0.9280(4) 0.059(3) Uani 1 1 d . . . . .
H17 H 0.994334 0.491025 0.925025 0.071 Uiso 1 1 calc R U . . .
C18 C 1.1473(14) 0.5870(11) 0.9293(5) 0.070(4) Uani 1 1 d . . . . .
H18 H 1.235953 0.575822 0.932273 0.083 Uiso 1 1 calc R U . . .
C19 C 1.1074(19) 0.4118(14) 0.9646(5) 0.079(5) Uani 1 1 d . . . . .
H19A H 1.131856 0.456778 0.985733 0.118 Uiso 1 1 calc R U . . .
H19B H 1.171737 0.3619 0.9592 0.118 Uiso 1 1 calc R U . . .
H19C H 1.033774 0.374443 0.971543 0.118 Uiso 1 1 calc R U . . .
C20 C 1.100(2) 0.6540(15) 0.9633(5) 0.090(6) Uani 1 1 d . . . . .
H20A H 1.01358 0.665282 0.960537 0.135 Uiso 1 1 calc R U . . .
H20B H 1.142039 0.721008 0.963453 0.135 Uiso 1 1 calc R U . . .
H20C H 1.116218 0.617601 0.9873 0.135 Uiso 1 1 calc R U . . .
C21 C 0.7591(8) 0.5358(10) 0.7907(3) 0.043(2) Uani 1 1 d . . . . .
C22 C 0.7318(9) 0.5344(9) 0.7516(3) 0.044(2) Uani 1 1 d . . . . .
C23 C 0.8066(13) 0.4840(9) 0.8607(4) 0.051(3) Uani 1 1 d . . . . .
H23 H 0.821476 0.446389 0.883405 0.062 Uiso 1 1 calc R U . . .
C24 C 0.8055(12) 0.5890(9) 0.8603(4) 0.050(3) Uani 1 1 d . . . . .
H24 H 0.820429 0.62782 0.882738 0.06 Uiso 1 1 calc R U . . .
C25 C 0.6882(12) 0.4805(8) 0.6807(3) 0.045(2) Uani 1 1 d . . . . .
C26 C 0.6912(13) 0.5873(9) 0.6807(4) 0.049(3) Uani 1 1 d . . . . .
C27 C 0.7095(12) 0.4810(9) 0.6007(4) 0.054(3) Uani 1 1 d . . . . .
H27 H 0.797817 0.496233 0.601198 0.065 Uiso 1 1 calc R U . . .
C28 C 0.6380(14) 0.5846(11) 0.6006(4) 0.063(3) Uani 1 1 d . . . . .
H28 H 0.549812 0.568801 0.600253 0.075 Uiso 1 1 calc R U . . .
C29 C 0.6797(19) 0.4143(12) 0.5653(4) 0.077(4) Uani 1 1 d . . . . .
H29A H 0.593345 0.41905 0.559731 0.115 Uiso 1 1 calc R U . . .
H29B H 0.701182 0.341811 0.570229 0.115 Uiso 1 1 calc R U . . .
H29C H 0.725662 0.439826 0.543367 0.115 Uiso 1 1 calc R U . . .
C30 C 0.6705(18) 0.6521(12) 0.5646(4) 0.074(4) Uani 1 1 d . . . . .
H30A H 0.757829 0.662922 0.563561 0.112 Uiso 1 1 calc R U . . .
H30B H 0.629773 0.719407 0.566278 0.112 Uiso 1 1 calc R U . . .
H30C H 0.644142 0.615992 0.54149 0.112 Uiso 1 1 calc R U . . .
F1 F 0.0074(7) 0.3892(7) 0.5771(4) 0.071(2) Uani 1 1 d . . . . .
F2 F 0.1776(11) 0.4196(7) 0.5204(2) 0.083(2) Uani 1 1 d . . . . .
F3 F 0.3571(7) 0.3881(6) 0.5734(4) 0.083(3) Uani 1 1 d . . . . .
F4 F 0.1877(11) 0.3448(6) 0.6274(2) 0.075(2) Uani 1 1 d . . . . .
F5 F 0.1837(13) 0.2454(7) 0.5610(3) 0.089(3) Uani 1 1 d . . . . .
F6 F 0.1743(13) 0.6658(8) 0.5219(2) 0.091(3) Uani 1 1 d . . . . .
F7 F 0.0057(7) 0.6793(7) 0.5784(4) 0.074(2) Uani 1 1 d . . . . .
F8 F 0.1714(8) 0.8371(4) 0.5660(2) 0.0564(18) Uani 1 1 d . . . . .
F9 F 0.1862(12) 0.7263(6) 0.6293(2) 0.078(2) Uani 1 1 d . . . . .
F10 F 0.3529(7) 0.6879(6) 0.5751(5) 0.092(3) Uani 1 1 d . . . . .
S1 S 0.1150(3) 0.3517(3) 0.22393(12) 0.0607(8) Uani 1 1 d . . . . .
S2 S 0.1108(3) 0.5833(3) 0.22276(11) 0.0603(8) Uani 1 1 d . . . . .
S3 S 0.0580(3) 0.3539(2) 0.31591(10) 0.0503(7) Uani 1 1 d . . . . .
S4 S 0.0509(3) 0.5857(2) 0.31477(10) 0.0501(7) Uani 1 1 d . . . . .
S5 S 0.0007(4) 0.3317(3) 0.39877(12) 0.0684(11) Uani 1 1 d . . . . .
S6 S -0.0159(4) 0.6090(3) 0.39711(11) 0.0610(9) Uani 1 1 d . . . . .
S7 S 1.0397(4) 0.4160(4) 0.71280(13) 0.0749(11) Uani 1 1 d . . . . .
S8 S 1.0368(4) 0.6461(4) 0.71248(14) 0.0767(11) Uani 1 1 d . . . . .
S9 S 1.1054(3) 0.4167(2) 0.80427(11) 0.0577(8) Uani 1 1 d . . . . .
S10 S 1.0994(3) 0.6474(2) 0.80426(11) 0.0581(8) Uani 1 1 d . . . . .
S11 S 1.1392(5) 0.3956(3) 0.88883(13) 0.0767(13) Uani 1 1 d . . . . .
S12 S 1.1202(4) 0.6720(3) 0.88795(12) 0.0667(10) Uani 1 1 d . . . . .
S13 S 0.7790(3) 0.4199(2) 0.81702(9) 0.0460(6) Uani 1 1 d . . . . .
S14 S 0.7758(3) 0.6511(2) 0.81687(9) 0.0460(6) Uani 1 1 d . . . . .
S15 S 0.7155(3) 0.4182(2) 0.72555(9) 0.0474(7) Uani 1 1 d . . . . .
S16 S 0.7140(3) 0.6492(2) 0.72505(9) 0.0473(7) Uani 1 1 d . . . . .
S17 S 0.6701(5) 0.3951(2) 0.64174(10) 0.0691(10) Uani 1 1 d . . . . .
S18 S 0.6711(5) 0.6722(2) 0.64153(10) 0.0643(9) Uani 1 1 d . . . . .
TA1 Ta 0.18224(6) 0.39195(4) 0.57446(2) 0.04831(14) Uani 1 1 d . . . . .
TA2 Ta 0.17907(6) 0.68504(4) 0.57553(2) 0.04816(15) Uani 1 1 d . . . . .
O1 O 0.1878(9) 0.5407(7) 0.5859(3) 0.071(3) Uani 1 1 d . . . . .

loop_
_atom_site_aniso_label
_atom_site_aniso_U_11
_atom_site_aniso_U_22
_atom_site_aniso_U_33
_atom_site_aniso_U_23
_atom_site_aniso_U_13
_atom_site_aniso_U_12
C1 0.041(5) 0.050(6) 0.065(7) 0.010(7) -0.003(5) 0.001(6)
C2 0.041(6) 0.048(6) 0.053(6) -0.008(6) -0.005(5) 0.001(6)
C3 0.064(9) 0.093(13) 0.063(9) -0.006(9) 0.014(7) 0.004(8)
C4 0.058(8) 0.107(15) 0.056(8) 0.014(9) 0.022(7) -0.002(9)
C5 0.047(7) 0.042(6) 0.055(7) 0.001(5) 0.005(6) -0.001(5)
C6 0.041(6) 0.044(6) 0.059(7) -0.001(6) 0.013(5) -0.008(5)
C7 0.050(7) 0.082(9) 0.045(7) 0.007(6) 0.003(5) -0.015(6)
C8 0.052(7) 0.059(8) 0.066(8) 0.012(7) -0.004(6) 0.016(6)
C9 0.124(16) 0.072(10) 0.049(8) 0.015(7) -0.014(10) -0.026(10)
C10 0.072(10) 0.081(10) 0.053(8) 0.003(7) -0.009(8) 0.008(8)
C11 0.041(6) 0.062(7) 0.072(8) 0.000(7) 0.013(6) 0.004(7)
C12 0.039(5) 0.051(6) 0.078(8) 0.003(7) 0.017(6) 0.004(6)
C13 0.057(10) 0.17(2) 0.068(10) -0.028(16) 0.015(8) 0.014(14)
C14 0.053(10) 0.14(2) 0.074(12) 0.026(13) 0.016(8) -0.002(11)
C15 0.055(7) 0.046(7) 0.051(7) -0.006(5) 0.010(6) -0.002(6)
C16 0.039(6) 0.048(7) 0.075(9) -0.008(6) 0.009(6) -0.006(5)
C17 0.056(7) 0.061(7) 0.061(7) -0.004(7) -0.014(7) -0.003(6)
C18 0.063(9) 0.064(8) 0.082(10) -0.007(8) -0.023(8) 0.001(6)
C19 0.095(13) 0.070(10) 0.071(10) 0.011(8) -0.022(10) 0.002(9)
C20 0.118(16) 0.084(12) 0.069(11) -0.012(9) -0.018(11) 0.018(11)
C21 0.028(4) 0.038(5) 0.064(7) 0.000(6) 0.002(4) -0.002(5)
C22 0.034(5) 0.034(4) 0.066(7) 0.000(6) 0.006(5) 0.000(5)
C23 0.049(7) 0.056(7) 0.049(6) 0.009(5) 0.002(6) 0.002(6)
C24 0.043(7) 0.049(6) 0.059(7) -0.005(5) -0.003(6) 0.000(6)
C25 0.048(6) 0.032(5) 0.056(6) 0.003(4) 0.003(6) -0.001(5)
C26 0.046(6) 0.046(6) 0.055(6) 0.004(5) 0.005(6) 0.002(5)
C27 0.059(8) 0.050(7) 0.053(6) 0.000(5) 0.006(6) 0.004(6)
C28 0.062(8) 0.068(8) 0.058(8) 0.005(6) 0.001(6) 0.007(6)
C29 0.099(12) 0.074(9) 0.058(8) -0.012(7) 0.006(10) 0.022(9)
C30 0.100(12) 0.069(8) 0.054(8) 0.010(6) 0.006(9) 0.007(9)
F1 0.053(4) 0.068(5) 0.091(6) -0.009(6) 0.001(5) -0.003(3)
F2 0.099(6) 0.088(6) 0.062(5) -0.007(4) 0.001(6) -0.002(6)
F3 0.055(5) 0.065(4) 0.129(8) -0.008(8) -0.006(6) 0.007(3)
F4 0.102(7) 0.053(4) 0.070(5) -0.002(4) -0.015(6) 0.004(5)
F5 0.109(7) 0.073(5) 0.086(6) -0.007(5) -0.002(7) -0.001(6)
F6 0.130(8) 0.086(6) 0.058(5) -0.006(4) 0.006(6) 0.000(7)
F7 0.054(4) 0.070(5) 0.097(7) -0.002(7) -0.004(5) 0.010(3)
F8 0.072(4) 0.026(2) 0.072(5) 0.008(3) 0.001(4) 0.005(3)
F9 0.127(8) 0.050(4) 0.055(4) -0.006(3) -0.013(6) 0.005(5)
F10 0.052(5) 0.059(4) 0.165(10) 0.003(8) -0.001(7) 0.001(3)
S1 0.0529(19) 0.0605(18) 0.069(2) -0.0113(17) 0.0008(17) 0.0064(16)
S2 0.0557(19) 0.0593(18) 0.066(2) 0.0130(16) 0.0035(17) -0.0120(15)
S3 0.0566(18) 0.0362(12) 0.0583(17) 0.0002(12) 0.0012(15) 0.0023(12)
S4 0.0542(17) 0.0364(12) 0.0598(17) 0.0012(12) 0.0054(15) -0.0053(12)
S5 0.093(3) 0.0435(17) 0.068(2) 0.0116(16) 0.016(2) 0.0026(16)
S6 0.072(2) 0.0473(16) 0.064(2) -0.0043(15) 0.0180(17) -0.0033(15)
S7 0.062(2) 0.085(3) 0.078(3) -0.026(2) 0.007(2) 0.0059(19)
S8 0.057(2) 0.081(2) 0.092(3) 0.023(2) 0.007(2) -0.0082(19)
S9 0.064(2) 0.0395(14) 0.070(2) -0.0101(14) 0.0135(17) 0.0011(14)
S10 0.0611(19) 0.0408(14) 0.072(2) -0.0008(14) 0.0076(17) -0.0030(14)
S11 0.110(4) 0.0443(17) 0.076(2) 0.0044(17) 0.018(2) 0.0120(19)
S12 0.089(3) 0.0403(16) 0.071(2) -0.0111(15) 0.005(2) -0.0038(16)
S13 0.0440(15) 0.0370(12) 0.0571(16) 0.0045(12) 0.0008(13) 0.0000(10)
S14 0.0445(15) 0.0353(12) 0.0581(17) 0.0010(12) 0.0010(13) -0.0023(11)
S15 0.0514(18) 0.0362(12) 0.0545(16) 0.0032(12) 0.0048(13) 0.0016(11)
S16 0.0545(19) 0.0320(11) 0.0554(16) 0.0047(12) 0.0048(13) 0.0006(11)
S17 0.106(3) 0.0453(15) 0.0562(18) -0.0059(13) 0.007(2) -0.007(2)
S18 0.100(3) 0.0406(14) 0.0523(17) 0.0081(12) 0.005(2) 0.0060(18)
TA1 0.0502(3) 0.0402(2) 0.0546(3) -0.0054(2) -0.0054(4) 0.0006(3)
TA2 0.0516(3) 0.0384(2) 0.0545(3) -0.0023(2) -0.0041(4) 0.0009(2)
O1 0.066(5) 0.041(4) 0.107(8) -0.016(5) -0.033(6) -0.003(5)

loop_
_atom_type_symbol
_atom_type_description
_atom_type_scat_dispersion_real
_atom_type_scat_dispersion_imag
_atom_type_scat_source
C C 0.0181 0.0091 'International Tables Vol C Tables 4.2.6.8 and 6.1.1.4'
H H 0 0 'International Tables Vol C Tables 4.2.6.8 and 6.1.1.4'
F F 0.0727 0.0534 'International Tables Vol C Tables 4.2.6.8 and 6.1.1.4'
S S 0.3331 0.5567 'International Tables Vol C Tables 4.2.6.8 and 6.1.1.4'
Ta Ta -5.7959 5.2718 'International Tables Vol C Tables 4.2.6.8 and 6.1.1.4'
O O 0.0492 0.0322 'International Tables Vol C Tables 4.2.6.8 and 6.1.1.4'
Cl Cl 0.3639 0.7018 'International Tables Vol C Tables 4.2.6.8 and 6.1.1.4'

loop_
_geom_angle_atom_site_label_1
_geom_angle_atom_site_label_2
_geom_angle_atom_site_label_3
_geom_angle
_geom_angle_site_symmetry_1
_geom_angle_site_symmetry_3
_geom_angle_publ_flag
C2 C1 S1 122.4(11) . . ?
C2 C1 S2 123.0(11) . . ?
S1 C1 S2 114.6(7) . . ?
C1 C2 S3 122.8(10) . . ?
C1 C2 S4 122.2(11) . . ?
S3 C2 S4 115.0(6) . . ?
C4 C3 S1 119.0(15) . . ?
C4 C3 H3 120.5 . . ?
S1 C3 H3 120.5 . . ?
C3 C4 S2 116.4(14) . . ?
C3 C4 H4 121.8 . . ?
S2 C4 H4 121.8 . . ?
C6 C5 S3 117.7(11) . . ?
C6 C5 S5 126.6(11) . . ?
S3 C5 S5 115.5(7) . . ?
C5 C6 S6 128.9(11) . . ?
C5 C6 S4 115.7(11) . . ?
S6 C6 S4 115.3(7) . . ?
C8 C7 C9 114.2(12) . . ?
C8 C7 S5 114.1(9) . . ?
C9 C7 S5 101.7(12) . . ?
C8 C7 H7 108.9 . . ?
C9 C7 H7 108.9 . . ?
S5 C7 H7 108.9 . . ?
C7 C8 C10 113.1(12) . . ?
C7 C8 S6 114.9(10) . . ?
C10 C8 S6 105.1(10) . . ?
C7 C8 H8 107.8 . . ?
C10 C8 H8 107.8 . . ?
S6 C8 H8 107.8 . . ?
C7 C9 H9A 109.5 . . ?
C7 C9 H9B 109.5 . . ?
H9A C9 H9B 109.5 . . ?
C7 C9 H9C 109.5 . . ?
H9A C9 H9C 109.5 . . ?
H9B C9 H9C 109.5 . . ?
C8 C10 H10A 109.5 . . ?
C8 C10 H10B 109.5 . . ?
H10A C10 H10B 109.5 . . ?
C8 C10 H10C 109.5 . . ?
H10A C10 H10C 109.5 . . ?
H10B C10 H10C 109.5 . . ?
C12 C11 S7 122.9(12) . . ?
C12 C11 S8 121.9(12) . . ?
S7 C11 S8 115.2(8) . . ?
C11 C12 S10 123.4(12) . . ?
C11 C12 S9 121.9(12) . . ?
S10 C12 S9 114.6(8) . . ?
C14 C13 S7 117.0(19) . . ?
C14 C13 H13 121.5 . . ?
S7 C13 H13 121.5 . . ?
C13 C14 S8 117.8(19) . . ?
C13 C14 H14 121.1 . . ?
S8 C14 H14 121.1 . . ?
C16 C15 S11 128.2(12) . . ?
C16 C15 S9 116.1(12) . . ?
S11 C15 S9 115.7(7) . . ?
C15 C16 S12 128.3(13) . . ?
C15 C16 S10 117.2(12) . . ?
S12 C16 S10 114.3(7) . . ?
C18 C17 C19 113.1(13) . . ?
C18 C17 S11 112.7(11) . . ?
C19 C17 S11 102.5(10) . . ?
C18 C17 H17 109.4 . . ?
C19 C17 H17 109.4 . . ?
S11 C17 H17 109.4 . . ?
C17 C18 C20 111.0(16) . . ?
C17 C18 S12 115.4(10) . . ?
C20 C18 S12 102.7(11) . . ?
C17 C18 H18 109.1 . . ?
C20 C18 H18 109.1 . . ?
S12 C18 H18 109.1 . . ?
C17 C19 H19A 109.5 . . ?
C17 C19 H19B 109.5 . . ?
H19A C19 H19B 109.5 . . ?
C17 C19 H19C 109.5 . . ?
H19A C19 H19C 109.5 . . ?
H19B C19 H19C 109.5 . . ?
C18 C20 H20A 109.5 . . ?
C18 C20 H20B 109.5 . . ?
H20A C20 H20B 109.5 . . ?
C18 C20 H20C 109.5 . . ?
H20A C20 H20C 109.5 . . ?
H20B C20 H20C 109.5 . . ?
C22 C21 S14 123.0(10) . . ?
C22 C21 S13 121.8(10) . . ?
S14 C21 S13 115.2(6) . . ?
C21 C22 S16 122.1(10) . . ?
C21 C22 S15 122.7(10) . . ?
S16 C22 S15 115.2(7) . . ?
C24 C23 S13 117.2(11) . . ?
C24 C23 H23 121.4 . . ?
S13 C23 H23 121.4 . . ?
C23 C24 S14 117.8(11) . . ?
C23 C24 H24 121.1 . . ?
S14 C24 H24 121.1 . . ?
C26 C25 S17 128.7(11) . . ?
C26 C25 S15 116.3(10) . . ?
S17 C25 S15 114.9(6) . . ?
C25 C26 S16 117.1(10) . . ?
C25 C26 S18 127.8(11) . . ?
S16 C26 S18 115.1(6) . . ?
C29 C27 C28 111.5(11) . . ?
C29 C27 S17 104.0(9) . . ?
C28 C27 S17 113.1(9) . . ?
C29 C27 H27 109.4 . . ?
C28 C27 H27 109.4 . . ?
S17 C27 H27 109.4 . . ?
C27 C28 C30 111.0(12) . . ?
C27 C28 S18 114.7(10) . . ?
C30 C28 S18 103.9(10) . . ?
C27 C28 H28 109 . . ?
C30 C28 H28 109 . . ?
S18 C28 H28 109 . . ?
C27 C29 H29A 109.5 . . ?
C27 C29 H29B 109.5 . . ?
H29A C29 H29B 109.5 . . ?
C27 C29 H29C 109.5 . . ?
H29A C29 H29C 109.5 . . ?
H29B C29 H29C 109.5 . . ?
C28 C30 H30A 109.5 . . ?
C28 C30 H30B 109.5 . . ?
H30A C30 H30B 109.5 . . ?
C28 C30 H30C 109.5 . . ?
H30A C30 H30C 109.5 . . ?
H30B C30 H30C 109.5 . . ?
C3 S1 C1 94.9(8) . . ?
C4 S2 C1 95.0(8) . . ?
C5 S3 C2 96.0(6) . . ?
C2 S4 C6 95.6(6) . . ?
C5 S5 C7 104.4(6) . . ?
C6 S6 C8 102.7(7) . . ?
C13 S7 C11 95.0(11) . . ?
C14 S8 C11 95.0(10) . . ?
C12 S9 C15 95.8(6) . . ?
C12 S10 C16 96.3(6) . . ?
C15 S11 C17 100.9(6) . . ?
C16 S12 C18 104.0(7) . . ?
C23 S13 C21 94.6(6) . . ?
C24 S14 C21 95.1(6) . . ?
C22 S15 C25 95.4(5) . . ?
C22 S16 C26 96.0(6) . . ?
C25 S17 C27 101.6(6) . . ?
C26 S18 C28 104.5(6) . . ?
F2 TA1 F3 90.7(6) . . ?
F2 TA1 F1 91.3(5) . . ?
F3 TA1 F1 177.0(4) . . ?
F2 TA1 F5 86.6(4) . . ?
F3 TA1 F5 87.8(5) . . ?
F1 TA1 F5 90.1(5) . . ?
F2 TA1 F4 172.5(4) . . ?
F3 TA1 F4 88.8(5) . . ?
F1 TA1 F4 88.9(5) . . ?
F5 TA1 F4 85.9(4) . . ?
F2 TA1 O1 91.2(4) . . ?
F3 TA1 O1 89.8(4) . . ?
F1 TA1 O1 92.3(4) . . ?
F5 TA1 O1 176.8(5) . . ?
F4 TA1 O1 96.2(4) . . ?
O1 TA2 F6 93.6(4) . . ?
O1 TA2 F7 90.2(4) . . ?
F6 TA2 F7 91.1(6) . . ?
O1 TA2 F10 88.2(4) . . ?
F6 TA2 F10 91.3(7) . . ?
F7 TA2 F10 177.2(5) . . ?
O1 TA2 F9 94.5(4) . . ?
F6 TA2 F9 171.8(4) . . ?
F7 TA2 F9 90.0(5) . . ?
F10 TA2 F9 87.8(6) . . ?
O1 TA2 F8 178.6(4) . . ?
F6 TA2 F8 87.7(4) . . ?
F7 TA2 F8 90.2(4) . . ?
F10 TA2 F8 91.3(4) . . ?
F9 TA2 F8 84.1(3) . . ?
TA2 O1 TA1 156.7(6) . . ?

loop_
_geom_bond_atom_site_label_1
_geom_bond_atom_site_label_2
_geom_bond_distance
_geom_bond_site_symmetry_2
_geom_bond_publ_flag
C1 C2 1.358(17) . ?
C1 S1 1.737(14) . ?
C1 S2 1.739(13) . ?
C2 S3 1.731(13) . ?
C2 S4 1.742(12) . ?
C3 C4 1.32(2) . ?
C3 S1 1.706(18) . ?
C3 H3 0.93 . ?
C4 S2 1.734(18) . ?
C4 H4 0.93 . ?
C5 C6 1.370(17) . ?
C5 S3 1.717(13) . ?
C5 S5 1.751(13) . ?
C6 S6 1.735(13) . ?
C6 S4 1.747(13) . ?
C7 C8 1.511(19) . ?
C7 C9 1.518(19) . ?
C7 S5 1.817(15) . ?
C7 H7 0.98 . ?
C8 C10 1.52(2) . ?
C8 S6 1.823(14) . ?
C8 H8 0.98 . ?
C9 H9A 0.96 . ?
C9 H9B 0.96 . ?
C9 H9C 0.96 . ?
C10 H10A 0.96 . ?
C10 H10B 0.96 . ?
C10 H10C 0.96 . ?
C11 C12 1.374(19) . ?
C11 S7 1.718(15) . ?
C11 S8 1.723(15) . ?
C12 S10 1.720(14) . ?
C12 S9 1.743(14) . ?
C13 C14 1.35(3) . ?
C13 S7 1.70(2) . ?
C13 H13 0.93 . ?
C14 S8 1.68(2) . ?
C14 H14 0.93 . ?
C15 C16 1.352(16) . ?
C15 S11 1.733(14) . ?
C15 S9 1.747(13) . ?
C16 S12 1.727(14) . ?
C16 S10 1.733(16) . ?
C17 C18 1.519(18) . ?
C17 C19 1.55(2) . ?
C17 S11 1.827(15) . ?
C17 H17 0.98 . ?
C18 C20 1.53(2) . ?
C18 S12 1.807(17) . ?
C18 H18 0.98 . ?
C19 H19A 0.96 . ?
C19 H19B 0.96 . ?
C19 H19C 0.96 . ?
C20 H20A 0.96 . ?
C20 H20B 0.96 . ?
C20 H20C 0.96 . ?
C21 C22 1.375(16) . ?
C21 S14 1.723(12) . ?
C21 S13 1.736(12) . ?
C22 S16 1.725(12) . ?
C22 S15 1.729(12) . ?
C23 C24 1.326(15) . ?
C23 S13 1.733(13) . ?
C23 H23 0.93 . ?
C24 S14 1.718(13) . ?
C24 H24 0.93 . ?
C25 C26 1.349(14) . ?
C25 S17 1.733(11) . ?
C25 S15 1.757(12) . ?
C26 S16 1.732(13) . ?
C26 S18 1.737(12) . ?
C27 C29 1.518(18) . ?
C27 C28 1.521(18) . ?
C27 S17 1.832(12) . ?
C27 H27 0.98 . ?
C28 C30 1.547(19) . ?
C28 S18 1.827(15) . ?
C28 H28 0.98 . ?
C29 H29A 0.96 . ?
C29 H29B 0.96 . ?
C29 H29C 0.96 . ?
C30 H30A 0.96 . ?
C30 H30B 0.96 . ?
C30 H30C 0.96 . ?
F1 TA1 1.905(7) . ?
F2 TA1 1.894(8) . ?
F3 TA1 1.903(8) . ?
F4 TA1 1.917(8) . ?
F5 TA1 1.907(9) . ?
F6 TA2 1.864(8) . ?
F7 TA2 1.890(8) . ?
F8 TA2 1.950(5) . ?
F9 TA2 1.926(7) . ?
F10 TA2 1.891(8) . ?
TA1 O1 1.920(9) . ?
TA2 O1 1.859(9) . ?
